data_2213524
loop_
_publ_author_name
'Zhe Li'
'Hoong-Kun Fun'
'Suchada Chantrapromma'
'Jian-Hua Xu'

_publ_section_title
;
 1-Phenylaceanthrylene-2,6-dione
;
_journal_coeditor_code RZ2126
_journal_issue 5
_journal_name_full 'Acta Crystallographica Section E'
_journal_page_first o2499
_journal_page_last o2500
_journal_paper_doi 10.1107/S160053680701700X
_journal_volume 63
_journal_year 2007
_chemical_formula_iupac 'C22 H12 O2'
_chemical_formula_moiety 'C22 H12 O2'
_chemical_formula_sum 'C22 H12 O2'
_chemical_formula_weight 308.32
_chemical_melting_point 527.5(5)
_chemical_name_systematic
;
1-Phenyl-aceanthrylene-2,6-dione
;
_space_group_IT_number 19
_symmetry_cell_setting orthorhombic
_symmetry_space_group_name_Hall 'P 2ac 2ab'
_symmetry_space_group_name_H-M 'P 21 21 21'
_atom_sites_solution_hydrogens geom
_atom_sites_solution_primary direct
_atom_sites_solution_secondary difmap
_audit_creation_method SHELXL-97
_cell_angle_alpha 90.00
_cell_angle_beta 90.00
_cell_angle_gamma 90.00
_cell_formula_units_Z 4
_cell_length_a 6.7144(4)
_cell_length_b 12.6734(7)
_cell_length_c 16.9009(10)
_cell_measurement_reflns_used 1475
_cell_measurement_temperature 100.00(10)
_cell_measurement_theta_max 25.00
_cell_measurement_theta_min 2.41
_cell_volume 1438.17(14)
_computing_cell_refinement APEX2
_computing_data_collection 'APEX2 (Bruker, 2005)'
_computing_data_reduction 'SAINT (Bruker, 2005)'
_computing_molecular_graphics SHELXTL
_computing_publication_material
;
SHELXTL and PLATON (Spek, 2003)
;
_computing_structure_refinement SHELXTL
_computing_structure_solution 'SHELXTL (Sheldrick, 1998)'
_diffrn_ambient_temperature 297(2)
_diffrn_detector_area_resol_mean 8.33
_diffrn_measured_fraction_theta_full 0.999
_diffrn_measured_fraction_theta_max 0.999
_diffrn_measurement_device_type
;
Bruker SMART APEXII CCD area-detector
;
_diffrn_measurement_method \w
_diffrn_radiation_monochromator graphite
_diffrn_radiation_source 'fine-focus sealed tube'
_diffrn_radiation_type MoK\a
_diffrn_radiation_wavelength 0.71073
_diffrn_reflns_av_R_equivalents 0.0658
_diffrn_reflns_av_sigmaI/netI 0.0541
_diffrn_reflns_limit_h_max 7
_diffrn_reflns_limit_h_min -7
_diffrn_reflns_limit_k_max 15
_diffrn_reflns_limit_k_min -13
_diffrn_reflns_limit_l_max 20
_diffrn_reflns_limit_l_min -16
_diffrn_reflns_number 9082
_diffrn_reflns_theta_full 25.00
_diffrn_reflns_theta_max 25.00
_diffrn_reflns_theta_min 2.41
_diffrn_standards_number 0
_exptl_absorpt_coefficient_mu 0.091
_exptl_absorpt_correction_T_max 0.9932
_exptl_absorpt_correction_T_min 0.9770
_exptl_absorpt_correction_type multi-scan
_exptl_absorpt_process_details '(SADABS; Bruker, 2005)'
_exptl_crystal_colour Yellow
_exptl_crystal_density_diffrn 1.424
_exptl_crystal_density_method 'not measured'
_exptl_crystal_description Block
_exptl_crystal_F_000 640
_exptl_crystal_size_max 0.26
_exptl_crystal_size_mid 0.13
_exptl_crystal_size_min 0.08
_refine_diff_density_max 0.498
_refine_diff_density_min -0.207
_refine_ls_extinction_method none
_refine_ls_goodness_of_fit_ref 1.086
_refine_ls_hydrogen_treatment constr
_refine_ls_matrix_type full
_refine_ls_number_parameters 217
_refine_ls_number_reflns 1475
_refine_ls_number_restraints 0
_refine_ls_restrained_S_all 1.086
_refine_ls_R_factor_all 0.0868
_refine_ls_R_factor_gt 0.0695
_refine_ls_shift/su_max 0.000
_refine_ls_shift/su_mean 0.000
_refine_ls_structure_factor_coef Fsqd
_refine_ls_weighting_details 'calc w=1/[\s^2^(Fo^2^)+(0.0719P)^2^+1.7541P] where P=(Fo^2^+2Fc^2^)/3'
_refine_ls_weighting_scheme calc
_refine_ls_wR_factor_gt 0.1577
_refine_ls_wR_factor_ref 0.1683
_reflns_number_gt 1190
_reflns_number_total 1475
_reflns_threshold_expression I>2\s(I)
_cod_data_source_file rz2126.cif
_cod_data_source_block I
_cod_depositor_comments
;
The following automatic conversions were performed:
'_symmetry_cell_setting' value 'Orthorhombic' changed to 'orthorhombic'
according to '/home/saulius/struct/CIF-dictionaries/cif_core.dic'
dictionary named 'cif_core.dic' version 2.4.1 from 2010-06-29.

Automatic conversion script
Id: cif_fix_enum 1527 2010-12-29 10:47:43Z saulius 

The following automatic conversions were performed:

'_chemical_melting_point' value '527-528' was changed to '527.5(5)' -
the average value was taken and precision was estimated.

Automatic conversion script
Id: cif_fix_values 1646 2011-03-28 12:23:43Z adriana 

The following automatic conversions were performed:

'_chemical_melting_point' value '527-528' was changed to '527.5(5)' -
the average value was taken and precision was
estimated.

'_symmetry_cell_setting' value 'Orthorhombic' changed to
'orthorhombic' according to
/home/saulius/struct/CIF-dictionaries/cif_core.dic dictionary named
'cif_core.dic' version 2.4.1 from 2010-06-29.

Automatic conversion script
Id: cif_fix_values 1715 2011-07-08 13:25:40Z adriana 
;
_cod_database_code 2213524
_cod_database_fobs_code 2213524

loop_
_symmetry_equiv_pos_as_xyz
'x, y, z'
'-x+1/2, -y, z+1/2'
'-x, y+1/2, -z+1/2'
'x+1/2, -y+1/2, -z'

loop_
_atom_site_type_symbol
_atom_site_label
_atom_site_fract_x
_atom_site_fract_y
_atom_site_fract_z
_atom_site_U_iso_or_equiv
_atom_site_adp_type
_atom_site_calc_flag
_atom_site_refinement_flags
_atom_site_occupancy
O O1 0.4467(7) 0.8817(3) 0.1298(2) 0.0334(10) Uani d . 1
O O2 0.4748(6) 0.5795(3) -0.2196(2) 0.0316(10) Uani d . 1
C C1 0.4437(8) 0.6036(4) 0.0706(3) 0.0230(11) Uani d . 1
C C2 0.4455(8) 0.5028(4) 0.1077(3) 0.0241(12) Uani d . 1
H H2A 0.4515 0.4419 0.0771 0.029 Uiso calc R 1
C C3 0.4384(9) 0.4953(4) 0.1883(3) 0.0297(13) Uani d . 1
H H3A 0.4389 0.4292 0.2122 0.036 Uiso calc R 1
C C4 0.4303(8) 0.5855(4) 0.2349(3) 0.0269(13) Uani d . 1
H H4A 0.4241 0.5792 0.2896 0.032 Uiso calc R 1
C C5 0.4314(8) 0.6827(4) 0.2013(3) 0.0276(13) Uani d . 1
H H5A 0.4268 0.7423 0.2334 0.033 Uiso calc R 1
C C6 0.4394(8) 0.6946(4) 0.1186(3) 0.0226(12) Uani d . 1
C C7 0.4406(8) 0.8042(4) 0.0861(3) 0.0254(12) Uani d . 1
C C8 0.4396(8) 0.8157(4) -0.0011(3) 0.0218(12) Uani d . 1
C C9 0.4362(9) 0.9130(4) -0.0417(3) 0.0247(12) Uani d . 1
H H9A 0.4319 0.9761 -0.0136 0.030 Uiso calc R 1
C C10 0.4393(9) 0.9140(4) -0.1234(3) 0.0268(13) Uani d . 1
H H10A 0.4364 0.9786 -0.1495 0.032 Uiso calc R 1
C C11 0.4464(8) 0.8219(4) -0.1680(3) 0.0216(12) Uani d . 1
H H11A 0.4502 0.8243 -0.2230 0.026 Uiso calc R 1
C C12 0.4478(9) 0.7269(4) -0.1283(3) 0.0241(12) Uani d . 1
C C13 0.4417(8) 0.7243(4) -0.0453(3) 0.0214(12) Uani d . 1
C C14 0.4466(9) 0.6164(4) -0.0141(3) 0.0207(11) Uani d . 1
C C15 0.4603(8) 0.5486(4) -0.0776(3) 0.0250(12) Uani d . 1
C C16 0.4629(8) 0.6148(4) -0.1524(3) 0.0231(12) Uani d . 1
C C17 0.4775(10) 0.4331(4) -0.0834(3) 0.0284(13) Uani d . 1
C C18 0.3206(11) 0.3670(5) -0.0635(4) 0.0417(17) Uani d . 1
H H18A 0.2017 0.3942 -0.0440 0.050 Uiso calc R 1
C C19 0.3468(13) 0.2566(5) -0.0739(4) 0.049(2) Uani d . 1
H H19A 0.2457 0.2101 -0.0597 0.059 Uiso calc R 1
C C20 0.5241(14) 0.2181(5) -0.1053(4) 0.050(2) Uani d . 1
H H20A 0.5388 0.1461 -0.1142 0.060 Uiso calc R 1
C C21 0.6732(14) 0.2839(5) -0.1229(4) 0.0487(19) Uani d . 1
H H21A 0.7930 0.2569 -0.1416 0.058 Uiso calc R 1
C C22 0.6516(11) 0.3905(5) -0.1135(4) 0.0370(15) Uani d . 1
H H22A 0.7556 0.4351 -0.1277 0.044 Uiso calc R 1

loop_
_atom_site_aniso_label
_atom_site_aniso_U_11
_atom_site_aniso_U_22
_atom_site_aniso_U_33
_atom_site_aniso_U_12
_atom_site_aniso_U_13
_atom_site_aniso_U_23
O1 0.040(2) 0.029(2) 0.031(2) 0.007(2) -0.004(2) -0.0080(17)
O2 0.040(2) 0.032(2) 0.023(2) -0.002(2) -0.0003(19) -0.0026(17)
C1 0.013(2) 0.029(3) 0.027(3) -0.002(3) -0.003(3) 0.003(2)
C2 0.022(3) 0.022(3) 0.028(3) -0.002(3) 0.001(3) 0.000(2)
C3 0.032(3) 0.028(3) 0.030(3) -0.001(3) -0.001(3) 0.009(2)
C4 0.022(3) 0.040(3) 0.019(3) 0.004(3) -0.001(3) 0.006(2)
C5 0.020(3) 0.036(3) 0.027(3) -0.005(3) -0.002(3) -0.005(3)
C6 0.010(3) 0.035(3) 0.022(2) 0.001(3) -0.002(2) 0.007(2)
C7 0.018(3) 0.032(3) 0.026(3) -0.001(3) 0.002(3) -0.014(3)
C8 0.009(2) 0.023(3) 0.034(3) 0.001(3) 0.002(3) 0.006(2)
C9 0.018(3) 0.027(3) 0.028(3) -0.002(3) 0.004(3) 0.000(2)
C10 0.020(3) 0.026(3) 0.034(3) -0.006(3) 0.000(3) 0.002(2)
C11 0.014(3) 0.027(3) 0.023(3) -0.003(3) 0.002(3) 0.008(2)
C12 0.019(3) 0.031(3) 0.023(3) -0.004(3) -0.003(3) 0.000(2)
C13 0.009(3) 0.035(3) 0.020(2) -0.006(3) 0.000(2) 0.004(2)
C14 0.014(3) 0.022(3) 0.026(3) -0.002(3) 0.002(3) -0.001(2)
C15 0.021(3) 0.029(3) 0.025(3) -0.002(3) 0.000(3) 0.000(2)
C16 0.017(3) 0.028(3) 0.024(3) -0.005(3) 0.000(3) 0.003(2)
C17 0.044(4) 0.019(3) 0.021(3) -0.004(3) -0.003(3) -0.006(2)
C18 0.046(4) 0.042(4) 0.037(4) -0.013(3) -0.002(3) -0.010(3)
C19 0.087(6) 0.024(4) 0.036(3) -0.031(4) -0.010(4) 0.011(3)
C20 0.088(6) 0.026(3) 0.037(4) 0.008(4) -0.004(4) -0.015(3)
C21 0.084(6) 0.032(4) 0.030(3) 0.011(4) 0.008(4) -0.004(3)
C22 0.053(4) 0.027(3) 0.032(3) 0.003(3) 0.003(3) 0.004(3)

loop_
_atom_type_symbol
_atom_type_description
_atom_type_scat_dispersion_real
_atom_type_scat_dispersion_imag
_atom_type_scat_source
C C 0.0033 0.0000 'International Tables Vol C Tables 4.2.6.8 and 6.1.1.4'
H H 0.0000 0.0000 'International Tables Vol C Tables 4.2.6.8 and 6.1.1.4'
O O 0.0106 0.0000 'International Tables Vol C Tables 4.2.6.8 and 6.1.1.4'

loop_
_geom_angle_atom_site_label_1
_geom_angle_atom_site_label_2
_geom_angle_atom_site_label_3
_geom_angle
C6 C1 C2 118.7(5)
C6 C1 C14 118.6(5)
C2 C1 C14 122.7(5)
C3 C2 C1 120.1(5)
C3 C2 H2A 119.9
C1 C2 H2A 119.9
C2 C3 C4 120.6(5)
C2 C3 H3A 119.7
C4 C3 H3A 119.7
C5 C4 C3 120.7(5)
C5 C4 H4A 119.7
C3 C4 H4A 119.7
C4 C5 C6 120.8(5)
C4 C5 H5A 119.6
C6 C5 H5A 119.6
C5 C6 C1 119.0(5)
C5 C6 C7 117.7(5)
C1 C6 C7 123.3(4)
O1 C7 C8 121.3(5)
O1 C7 C6 121.5(5)
C8 C7 C6 117.2(4)
C13 C8 C9 118.1(5)
C13 C8 C7 117.2(5)
C9 C8 C7 124.7(5)
C10 C9 C8 119.5(5)
C10 C9 H9A 120.2
C8 C9 H9A 120.2
C9 C10 C11 122.3(5)
C9 C10 H10A 118.8
C11 C10 H10A 118.8
C12 C11 C10 118.1(4)
C12 C11 H11A 121.0
C10 C11 H11A 121.0
C11 C12 C13 120.4(5)
C11 C12 C16 134.8(4)
C13 C12 C16 104.7(4)
C8 C13 C12 121.5(5)
C8 C13 C14 126.1(4)
C12 C13 C14 112.4(5)
C15 C14 C1 134.7(5)
C15 C14 C13 107.7(4)
C1 C14 C13 117.5(5)
C14 C15 C17 132.7(5)
C14 C15 C16 107.7(4)
C17 C15 C16 119.5(5)
O2 C16 C12 127.6(5)
O2 C16 C15 124.9(5)
C12 C16 C15 107.5(4)
C22 C17 C18 119.6(5)
C22 C17 C15 118.6(6)
C18 C17 C15 121.7(6)
C17 C18 C19 118.1(7)
C17 C18 H18A 121.0
C19 C18 H18A 121.0
C20 C19 C18 119.8(6)
C20 C19 H19A 120.1
C18 C19 H19A 120.1
C21 C20 C19 120.5(6)
C21 C20 H20A 119.8
C19 C20 H20A 119.8
C20 C21 C22 120.7(8)
C20 C21 H21A 119.6
C22 C21 H21A 119.6
C21 C22 C17 121.1(7)
C21 C22 H22A 119.4
C17 C22 H22A 119.4

loop_
_geom_bond_atom_site_label_1
_geom_bond_atom_site_label_2
_geom_bond_distance
O1 C7 1.229(6)
O2 C16 1.223(6)
C1 C6 1.411(7)
C1 C2 1.424(7)
C1 C14 1.441(7)
C2 C3 1.365(7)
C2 H2A 0.9300
C3 C4 1.389(7)
C3 H3A 0.9300
C4 C5 1.357(8)
C4 H4A 0.9300
C5 C6 1.407(7)
C5 H5A 0.9300
C6 C7 1.494(7)
C7 C8 1.480(7)
C8 C13 1.378(7)
C8 C9 1.412(7)
C9 C10 1.382(7)
C9 H9A 0.9300
C10 C11 1.391(7)
C10 H10A 0.9300
C11 C12 1.377(7)
C11 H11A 0.9300
C12 C13 1.405(7)
C12 C16 1.481(7)
C13 C14 1.466(7)
C14 C15 1.377(7)
C15 C17 1.471(7)
C15 C16 1.518(7)
C17 C22 1.384(9)
C17 C18 1.387(9)
C18 C19 1.422(9)
C18 H18A 0.9300
C19 C20 1.391(11)
C19 H19A 0.9300
C20 C21 1.336(10)
C20 H20A 0.9300
C21 C22 1.368(9)
C21 H21A 0.9300
C22 H22A 0.9300

loop_
_geom_hbond_atom_site_label_D
_geom_hbond_atom_site_label_H
_geom_hbond_atom_site_label_A
_geom_hbond_site_symmetry_A
_geom_hbond_distance_DH
_geom_hbond_distance_HA
_geom_hbond_distance_DA
_geom_hbond_angle_DHA
_geom_hbond_publ_flag
C19 H19A Cg1 4_455 0.93 3.1091 3.814(8) 134 y

loop_
_geom_torsion_atom_site_label_1
_geom_torsion_atom_site_label_2
_geom_torsion_atom_site_label_3
_geom_torsion_atom_site_label_4
_geom_torsion
C6 C1 C2 C3 1.5(8)
C14 C1 C2 C3 -178.6(6)
C1 C2 C3 C4 -0.3(10)
C2 C3 C4 C5 -0.7(9)
C3 C4 C5 C6 0.4(9)
C4 C5 C6 C1 0.8(9)
C4 C5 C6 C7 -179.9(5)
C2 C1 C6 C5 -1.8(8)
C14 C1 C6 C5 178.4(5)
C2 C1 C6 C7 179.0(5)
C14 C1 C6 C7 -0.9(8)
C5 C6 C7 O1 4.4(8)
C1 C6 C7 O1 -176.4(5)
C5 C6 C7 C8 -177.2(5)
C1 C6 C7 C8 2.0(8)
O1 C7 C8 C13 177.1(5)
C6 C7 C8 C13 -1.3(7)
O1 C7 C8 C9 -3.0(9)
C6 C7 C8 C9 178.6(5)
C13 C8 C9 C10 -1.3(9)
C7 C8 C9 C10 178.8(5)
C8 C9 C10 C11 -0.3(10)
C9 C10 C11 C12 0.9(9)
C10 C11 C12 C13 0.1(8)
C10 C11 C12 C16 -176.9(7)
C9 C8 C13 C12 2.3(8)
C7 C8 C13 C12 -177.8(5)
C9 C8 C13 C14 179.6(6)
C7 C8 C13 C14 -0.6(8)
C11 C12 C13 C8 -1.7(9)
C16 C12 C13 C8 176.1(5)
C11 C12 C13 C14 -179.3(5)
C16 C12 C13 C14 -1.5(7)
C6 C1 C14 C15 176.3(6)
C2 C1 C14 C15 -3.6(11)
C6 C1 C14 C13 -1.0(8)
C2 C1 C14 C13 179.2(5)
C8 C13 C14 C15 -176.2(5)
C12 C13 C14 C15 1.3(7)
C8 C13 C14 C1 1.8(9)
C12 C13 C14 C1 179.2(5)
C1 C14 C15 C17 0.1(12)
C13 C14 C15 C17 177.5(6)
C1 C14 C15 C16 -177.8(6)
C13 C14 C15 C16 -0.4(6)
C11 C12 C16 O2 -1.6(12)
C13 C12 C16 O2 -179.0(6)
C11 C12 C16 C15 178.5(6)
C13 C12 C16 C15 1.2(6)
C14 C15 C16 O2 179.7(6)
C17 C15 C16 O2 1.4(9)
C14 C15 C16 C12 -0.5(6)
C17 C15 C16 C12 -178.8(5)
C14 C15 C17 C22 -113.9(7)
C16 C15 C17 C22 63.9(7)
C14 C15 C17 C18 69.6(9)
C16 C15 C17 C18 -112.7(6)
C22 C17 C18 C19 1.0(9)
C15 C17 C18 C19 177.5(5)
C17 C18 C19 C20 -1.8(10)
C18 C19 C20 C21 2.8(11)
C19 C20 C21 C22 -2.8(11)
C20 C21 C22 C17 2.0(10)
C18 C17 C22 C21 -1.1(9)
C15 C17 C22 C21 -177.7(6)

loop_
_cod_related_entry_id
_cod_related_entry_database
_cod_related_entry_code
1 ChemSpider 21124583
